data_2017092
loop_
_publ_author_name
'Cornet, St\'ephanie M.'
'Dillon, Keith B.'
'Howard, Judith A. K.'
'Monks, Philippa K.'
'Thompson, Amber L.'

_publ_section_title
;
 Hydrogen bonding and short contacts in
 [2,4,6-tris(trifluoromethyl)phenyl]phosphinic acid
;
_journal_coeditor_code GD3280
_journal_issue 5
_journal_name_full 'Acta Crystallographica Section C'
_journal_page_first o195
_journal_page_last o197
_journal_paper_doi 10.1107/S0108270109010415
_journal_volume 65
_journal_year 2009
_chemical_formula_iupac 'C9 H4 F9 O2 P'
_chemical_formula_moiety 'C9 H4 F9 O2 P'
_chemical_formula_sum 'C9 H4 F9 O2 P'
_chemical_formula_weight 346.09
_chemical_name_systematic
;
tris(2,4,6-trifluoromethyl)phenylphosphinic acid
;
_space_group_IT_number 4
_symmetry_cell_setting monoclinic
_symmetry_space_group_name_Hall 'P 2yb'
_symmetry_space_group_name_H-M 'P 1 21 1'
_atom_sites_solution_hydrogens geom
_atom_sites_solution_primary direct
_atom_sites_solution_secondary difmap
_cell_angle_alpha 90.00
_cell_angle_beta 95.898(2)
_cell_angle_gamma 90.00
_cell_formula_units_Z 2
_cell_length_a 8.3240(10)
_cell_length_b 6.3744(8)
_cell_length_c 11.0384(13)
_cell_measurement_reflns_used 2981
_cell_measurement_temperature 120(2)
_cell_measurement_theta_max 28.084
_cell_measurement_theta_min 2.460
_cell_volume 582.60(12)
_computing_cell_refinement 'SMART-NT (Bruker, 2000)'
_computing_data_collection 'SMART-NT (Bruker, 2000)'
_computing_data_reduction 'SAINT-NT (Bruker, 2000)'
_computing_molecular_graphics 'SHELXTL (Sheldrick, 2008)'
_computing_publication_material 'SHELXTL (Sheldrick, 2008)'
_computing_structure_refinement 'SHELXL97 (Sheldrick, 2008)'
_computing_structure_solution 'SHELXS97 (Sheldrick, 2008)'
_diffrn_ambient_temperature 120(2)
_diffrn_detector_area_resol_mean 8
_diffrn_measured_fraction_theta_full 0.999
_diffrn_measured_fraction_theta_max 0.999
_diffrn_measurement_device_type 'Bruker SMART CCD 1K area-detector'
_diffrn_measurement_method \w
_diffrn_radiation_monochromator graphite
_diffrn_radiation_source 'fine-focus sealed tube'
_diffrn_radiation_type MoK\a
_diffrn_radiation_wavelength 0.71073
_diffrn_reflns_av_R_equivalents 0.0411
_diffrn_reflns_av_sigmaI/netI 0.0620
_diffrn_reflns_limit_h_max 11
_diffrn_reflns_limit_h_min -11
_diffrn_reflns_limit_k_max 8
_diffrn_reflns_limit_k_min -8
_diffrn_reflns_limit_l_max 14
_diffrn_reflns_limit_l_min -14
_diffrn_reflns_number 6410
_diffrn_reflns_theta_full 28.26
_diffrn_reflns_theta_max 28.26
_diffrn_reflns_theta_min 1.85
_exptl_absorpt_coefficient_mu 0.359
_exptl_absorpt_correction_T_max 0.9778
_exptl_absorpt_correction_T_min 0.8744
_exptl_absorpt_correction_type integration
_exptl_absorpt_process_details '(XPREP in SHELXTL; Sheldrick, 2008)'
_exptl_crystal_colour colourless
_exptl_crystal_density_diffrn 1.973
_exptl_crystal_density_method 'not measured'
_exptl_crystal_description needle
_exptl_crystal_F_000 340
_exptl_crystal_size_max 0.49
_exptl_crystal_size_mid 0.12
_exptl_crystal_size_min 0.06
_refine_diff_density_max 0.484
_refine_diff_density_min -0.538
_refine_ls_abs_structure_details 'Flack (1983), 1258 Friedel pairs'
_refine_ls_abs_structure_Flack 0.24(16)
_refine_ls_extinction_method none
_refine_ls_goodness_of_fit_ref 1.049
_refine_ls_hydrogen_treatment mixed
_refine_ls_matrix_type full
_refine_ls_number_parameters 199
_refine_ls_number_reflns 2828
_refine_ls_number_restraints 1
_refine_ls_restrained_S_all 1.049
_refine_ls_R_factor_all 0.0705
_refine_ls_R_factor_gt 0.0512
_refine_ls_shift/su_max 0.000
_refine_ls_shift/su_mean 0.000
_refine_ls_structure_factor_coef Fsqd
_refine_ls_weighting_details 'calc w=1/[\s^2^(Fo^2^)+(0.0491P)^2^+0.2812P] where P=(Fo^2^+2Fc^2^)/3'
_refine_ls_weighting_scheme calc
_refine_ls_wR_factor_gt 0.1009
_refine_ls_wR_factor_ref 0.1072
_reflns_number_gt 2293
_reflns_number_total 2828
_reflns_threshold_expression I>2\s(I)
_cod_data_source_file gd3280.cif
_cod_data_source_block I
_cod_depositor_comments
;
The following automatic conversions were performed:
'_symmetry_cell_setting' value 'Monoclinic' changed to 'monoclinic'
according to '/home/saulius/struct/CIF-dictionaries/cif_core.dic'
dictionary named 'cif_core.dic' version 2.4.1 from
2010-06-29.

'_exptl_absorpt_correction_type' value 'Integration' changed
to 'integration' according to
'/home/saulius/struct/CIF-dictionaries/cif_core.dic' dictionary named
'cif_core.dic' version 2.4.1 from 2010-06-29.

Automatic conversion script
Id: cif_fix_enum 1527 2010-12-29 10:47:43Z saulius 

The following automatic conversions were performed:

'_symmetry_cell_setting' value 'Monoclinic' changed to 'monoclinic'
according to /home/saulius/struct/CIF-dictionaries/cif_core.dic
dictionary named 'cif_core.dic' version 2.4.1 from
2010-06-29.

'_exptl_absorpt_correction_type' value 'Integration'
changed to 'integration' according to
/home/saulius/struct/CIF-dictionaries/cif_core.dic dictionary named
'cif_core.dic' version 2.4.1 from 2010-06-29.

Automatic conversion script
Id: cif_fix_values 1715 2011-07-08 13:25:40Z adriana 
;
_cod_original_sg_symbol_H-M 'P 21'
_cod_database_code 2017092
_cod_database_fobs_code 2017092

loop_
_symmetry_equiv_pos_as_xyz
'x, y, z'
'-x, y+1/2, -z'

loop_
_atom_site_type_symbol
_atom_site_label
_atom_site_fract_x
_atom_site_fract_y
_atom_site_fract_z
_atom_site_U_iso_or_equiv
_atom_site_adp_type
_atom_site_calc_flag
_atom_site_refinement_flags
_atom_site_occupancy
_atom_site_disorder_assembly
_atom_site_disorder_group
P P1 0.50478(10) -0.02178(14) 0.39056(8) 0.01692(19) Uani d . 1 . .
O O1 0.4772(3) -0.0291(5) 0.52100(19) 0.0208(5) Uani d . 1 . .
O O2 0.4921(3) -0.2366(4) 0.3262(2) 0.0237(6) Uani d . 1 . .
C C1 0.3648(4) 0.1520(5) 0.3008(3) 0.0170(7) Uani d . 1 . .
C C2 0.4171(4) 0.2773(5) 0.2068(3) 0.0162(7) Uani d . 1 . .
C C3 0.3191(4) 0.4302(5) 0.1493(3) 0.0200(8) Uani d . 1 . .
H H3 0.3560 0.5107 0.0876 0.024 Uiso calc R 1 . .
C C4 0.1670(4) 0.4627(7) 0.1836(3) 0.0214(7) Uani d . 1 . .
C C5 0.1088(4) 0.3389(6) 0.2707(3) 0.0210(7) Uani d . 1 . .
H H5 0.0045 0.3594 0.2915 0.025 Uiso calc R 1 . .
C C6 0.2054(4) 0.1823(6) 0.3282(3) 0.0186(7) Uani d . 1 . .
C C7 0.5833(5) 0.2557(6) 0.1655(3) 0.0233(8) Uani d . 1 . .
C C8 0.0679(5) 0.6377(7) 0.1230(4) 0.0312(9) Uani d . 1 . .
C C9 0.1285(5) 0.0513(6) 0.4200(4) 0.0253(8) Uani d . 1 . .
F F1 0.6968(2) 0.3465(4) 0.2427(2) 0.0295(5) Uani d . 1 . .
F F2 0.6265(3) 0.0537(4) 0.15541(19) 0.0300(5) Uani d . 1 . .
F F3 0.5926(3) 0.3421(4) 0.0574(2) 0.0362(6) Uani d . 1 . .
F F4 0.0532(4) 0.6200(5) 0.0033(3) 0.0700(11) Uani d . 1 . .
F F5 0.1387(4) 0.8224(4) 0.1433(2) 0.0476(7) Uani d . 1 . .
F F6 -0.0759(4) 0.6502(6) 0.1581(5) 0.1145(19) Uani d . 1 . .
F F7 0.1745(3) -0.1508(3) 0.4183(2) 0.0286(5) Uani d . 1 . .
F F8 0.1598(3) 0.1201(4) 0.53368(19) 0.0316(6) Uani d . 1 . .
F F9 -0.0323(3) 0.0502(4) 0.3957(2) 0.0365(6) Uani d . 1 . .
H H1 0.645(4) 0.052(6) 0.377(3) 0.018(10) Uiso d . 1 . .
H H2 0.516(5) -0.333(8) 0.377(4) 0.039(13) Uiso d . 1 . .

loop_
_atom_site_aniso_label
_atom_site_aniso_U_11
_atom_site_aniso_U_22
_atom_site_aniso_U_33
_atom_site_aniso_U_12
_atom_site_aniso_U_13
_atom_site_aniso_U_23
P1 0.0188(4) 0.0136(4) 0.0181(4) 0.0018(4) 0.0006(3) 0.0007(4)
O1 0.0297(12) 0.0148(11) 0.0176(11) -0.0001(12) 0.0007(9) 0.0001(12)
O2 0.0403(17) 0.0126(13) 0.0183(13) 0.0015(12) 0.0042(11) -0.0004(10)
C1 0.0183(17) 0.0131(17) 0.0192(16) -0.0021(14) -0.0002(13) -0.0012(14)
C2 0.0182(17) 0.0144(17) 0.0156(16) -0.0020(13) -0.0003(13) 0.0012(13)
C3 0.0252(18) 0.0133(18) 0.0210(17) -0.0028(13) -0.0005(14) 0.0059(13)
C4 0.0190(16) 0.0178(18) 0.0259(16) -0.0034(16) -0.0048(13) 0.0019(17)
C5 0.0155(16) 0.0172(17) 0.0292(19) -0.0009(14) -0.0028(14) -0.0019(16)
C6 0.0169(17) 0.0140(18) 0.0244(18) 0.0001(14) -0.0001(14) 0.0001(14)
C7 0.025(2) 0.0185(18) 0.0257(19) 0.0024(15) 0.0013(15) 0.0010(16)
C8 0.029(2) 0.020(2) 0.043(2) -0.0028(17) -0.0059(18) 0.0109(18)
C9 0.0209(19) 0.0195(18) 0.037(2) 0.0006(15) 0.0078(16) 0.0035(16)
F1 0.0199(11) 0.0302(13) 0.0390(13) -0.0060(10) 0.0068(9) -0.0033(11)
F2 0.0352(12) 0.0241(12) 0.0323(12) 0.0080(10) 0.0117(10) -0.0020(9)
F3 0.0394(13) 0.0432(14) 0.0287(12) 0.0046(12) 0.0170(10) 0.0123(11)
F4 0.115(3) 0.0333(17) 0.0493(17) 0.0175(17) -0.0514(18) -0.0015(14)
F5 0.0683(19) 0.0144(12) 0.0532(16) 0.0050(12) -0.0267(13) 0.0010(11)
F6 0.0351(18) 0.103(3) 0.212(5) 0.041(2) 0.045(2) 0.120(3)
F7 0.0306(12) 0.0164(11) 0.0398(13) -0.0036(10) 0.0078(10) 0.0088(10)
F8 0.0404(14) 0.0303(13) 0.0259(12) 0.0046(11) 0.0127(10) 0.0029(10)
F9 0.0190(11) 0.0367(14) 0.0553(15) -0.0026(9) 0.0110(10) 0.0143(12)

loop_
_atom_type_symbol
_atom_type_description
_atom_type_scat_dispersion_real
_atom_type_scat_dispersion_imag
_atom_type_scat_source
C C 0.0033 0.0016 'International Tables Vol C Tables 4.2.6.8 and 6.1.1.4'
H H 0.0000 0.0000 'International Tables Vol C Tables 4.2.6.8 and 6.1.1.4'
F F 0.0171 0.0103 'International Tables Vol C Tables 4.2.6.8 and 6.1.1.4'
P P 0.1023 0.0942 'International Tables Vol C Tables 4.2.6.8 and 6.1.1.4'
O O 0.0106 0.0060 'International Tables Vol C Tables 4.2.6.8 and 6.1.1.4'

loop_
_exptl_crystal_face_index_h
_exptl_crystal_face_index_k
_exptl_crystal_face_index_l
_exptl_crystal_face_perp_dist
1.00 0.00 0.00 0.0600
-1.00 0.00 0.00 0.0600
0.00 1.00 0.00 0.2400
0.00 -1.00 0.00 0.2500
0.00 0.00 1.00 0.0300
0.00 0.00 -1.00 0.0300

loop_
_geom_angle_atom_site_label_1
_geom_angle_atom_site_label_2
_geom_angle_atom_site_label_3
_geom_angle_site_symmetry_1
_geom_angle_site_symmetry_3
_geom_angle
_geom_angle_publ_flag
O1 P1 O2 . . 114.17(16) ?
O1 P1 C1 . . 113.14(15) ?
O2 P1 C1 . . 106.22(16) ?
O1 P1 H1 . . 110.9(15) ?
O2 P1 H1 . . 107.0(16) ?
C1 P1 H1 . . 104.8(16) ?
P1 O2 H2 . . 110(3) ?
C6 C1 C2 . . 116.7(3) ?
C6 C1 P1 . . 122.1(3) ?
C2 C1 P1 . . 120.9(2) ?
C3 C2 C1 . . 121.6(3) ?
C3 C2 C7 . . 116.2(3) ?
C1 C2 C7 . . 122.2(3) ?
C4 C3 C2 . . 119.8(3) ?
C4 C3 H3 . . 120.1 ?
C2 C3 H3 . . 120.1 ?
C5 C4 C3 . . 120.5(3) ?
C5 C4 C8 . . 121.5(3) ?
C3 C4 C8 . . 118.0(3) ?
C4 C5 C6 . . 120.2(3) ?
C4 C5 H5 . . 119.9 ?
C6 C5 H5 . . 119.9 ?
C5 C6 C1 . . 120.9(3) ?
C5 C6 C9 . . 116.0(3) ?
C1 C6 C9 . . 123.0(3) ?
F3 C7 F1 . . 107.0(3) ?
F3 C7 F2 . . 106.4(3) ?
F1 C7 F2 . . 106.9(3) ?
F3 C7 C2 . . 112.0(3) ?
F1 C7 C2 . . 112.2(3) ?
F2 C7 C2 . . 112.0(3) ?
F6 C8 F4 . . 108.1(4) ?
F6 C8 F5 . . 107.6(4) ?
F4 C8 F5 . . 103.8(3) ?
F6 C8 C4 . . 113.2(3) ?
F4 C8 C4 . . 111.9(4) ?
F5 C8 C4 . . 111.7(3) ?
F8 C9 F9 . . 106.6(3) ?
F8 C9 F7 . . 107.5(3) ?
F9 C9 F7 . . 105.8(3) ?
F8 C9 C6 . . 113.3(3) ?
F9 C9 C6 . . 110.7(3) ?
F7 C9 C6 . . 112.4(3) ?

loop_
_geom_bond_atom_site_label_1
_geom_bond_atom_site_label_2
_geom_bond_site_symmetry_2
_geom_bond_distance
_geom_bond_publ_flag
P1 O1 . 1.482(2) ?
P1 O2 . 1.541(3) ?
P1 C1 . 1.824(4) ?
P1 H1 . 1.28(4) ?
O2 H2 . 0.84(5) ?
C1 C6 . 1.405(5) ?
C1 C2 . 1.413(5) ?
C2 C3 . 1.383(5) ?
C2 C7 . 1.507(5) ?
C3 C4 . 1.374(5) ?
C3 H3 . 0.9300 ?
C4 C5 . 1.370(5) ?
C4 C8 . 1.503(5) ?
C5 C6 . 1.393(5) ?
C5 H5 . 0.9300 ?
C6 C9 . 1.505(5) ?
C7 F3 . 1.324(4) ?
C7 F1 . 1.337(4) ?
C7 F2 . 1.345(4) ?
C8 F6 . 1.298(5) ?
C8 F4 . 1.319(5) ?
C8 F5 . 1.325(5) ?
C9 F8 . 1.330(5) ?
C9 F9 . 1.337(4) ?
C9 F7 . 1.345(5) ?

loop_
_geom_hbond_atom_site_label_D
_geom_hbond_atom_site_label_H
_geom_hbond_atom_site_label_A
_geom_hbond_site_symmetry_A
_geom_hbond_distance_DH
_geom_hbond_distance_HA
_geom_hbond_distance_DA
_geom_hbond_angle_DHA
O2 H2 O1 2_646 0.84(5) 1.68(5) 2.509(4) 168(5)

loop_
_geom_torsion_atom_site_label_1
_geom_torsion_atom_site_label_2
_geom_torsion_atom_site_label_3
_geom_torsion_atom_site_label_4
_geom_torsion_site_symmetry_1
_geom_torsion_site_symmetry_2
_geom_torsion_site_symmetry_3
_geom_torsion_site_symmetry_4
_geom_torsion
_geom_torsion_publ_flag
O1 P1 C1 C6 . . . . -32.4(3) ?
O2 P1 C1 C6 . . . . 93.6(3) ?
O1 P1 C1 C2 . . . . 141.7(3) ?
O2 P1 C1 C2 . . . . -92.2(3) ?
C6 C1 C2 C3 . . . . 3.4(5) ?
P1 C1 C2 C3 . . . . -171.0(3) ?
C6 C1 C2 C7 . . . . -178.0(3) ?
P1 C1 C2 C7 . . . . 7.6(5) ?
C1 C2 C3 C4 . . . . 0.1(5) ?
C7 C2 C3 C4 . . . . -178.6(3) ?
C2 C3 C4 C5 . . . . -2.9(5) ?
C2 C3 C4 C8 . . . . 177.0(3) ?
C3 C4 C5 C6 . . . . 2.0(5) ?
C8 C4 C5 C6 . . . . -177.9(3) ?
C4 C5 C6 C1 . . . . 1.7(5) ?
C4 C5 C6 C9 . . . . -178.4(3) ?
C2 C1 C6 C5 . . . . -4.3(5) ?
P1 C1 C6 C5 . . . . 170.0(3) ?
C2 C1 C6 C9 . . . . 175.8(3) ?
P1 C1 C6 C9 . . . . -9.8(5) ?
C3 C2 C7 F3 . . . . -18.9(5) ?
C1 C2 C7 F3 . . . . 162.4(3) ?
C3 C2 C7 F1 . . . . 101.5(4) ?
C1 C2 C7 F1 . . . . -77.2(4) ?
C3 C2 C7 F2 . . . . -138.4(3) ?
C1 C2 C7 F2 . . . . 43.0(4) ?
C5 C4 C8 F6 . . . . -2.7(6) ?
C3 C4 C8 F6 . . . . 177.4(4) ?
C5 C4 C8 F4 . . . . -125.2(4) ?
C3 C4 C8 F4 . . . . 55.0(5) ?
C5 C4 C8 F5 . . . . 118.9(4) ?
C3 C4 C8 F5 . . . . -60.9(5) ?
C5 C6 C9 F8 . . . . -94.8(4) ?
C1 C6 C9 F8 . . . . 85.1(4) ?
C5 C6 C9 F9 . . . . 25.0(5) ?
C1 C6 C9 F9 . . . . -155.1(3) ?
C5 C6 C9 F7 . . . . 143.2(3) ?
C1 C6 C9 F7 . . . . -36.9(5) ?

loop_
_cod_related_entry_id
_cod_related_entry_database
_cod_related_entry_code
1 ChemSpider 24726414
